data_1545090
loop_
_publ_author_name
'McCabe Dunn, Jamie M.'
'Reibarkh, Mikhail'
'Sherer, Edward C.'
'Orr, Robert K.'
'Ruck, Rebecca T.'
'Simmons, Bryon'
'Bellomo, Ana'

_publ_section_title
;
 The protecting-group free selective 3&#x2032;-functionalization of
 nucleosides
;
_journal_issue 4
_journal_name_full 'Chem. Sci.'
_journal_page_first 2804
_journal_paper_doi 10.1039/C6SC05081F
_journal_volume 8
_journal_year 2017
_chemical_absolute_configuration ad
_chemical_formula_moiety 'C22 H29 F N3 O9 P'
_chemical_formula_sum 'C22 H29 F N3 O9 P'
_chemical_formula_weight 529.45
_chemical_name_systematic
'isopropyl ((R)-(((2R,3R,4R,5R)-5-(2,4-dioxo-3,4-dihydropyrimidin-1(2H)-yl)-4-fluoro-2-(hydroxymethyl)-4-methyltetrahydrofuran-3-yl)oxy)(phenoxy)phosphoryl)-D-alaninate'
_space_group_crystal_system orthorhombic
_space_group_IT_number 19
_space_group_name_Hall 'P 2ac 2ab'
_space_group_name_H-M_alt 'P 21 21 21'
_symmetry_space_group_name_Hall 'P 2ac 2ab'
_symmetry_space_group_name_H-M 'P 21 21 21'
_atom_sites_solution_hydrogens mixed
_atom_sites_solution_primary direct
_atom_sites_solution_secondary difmap
_audit_creation_method SHELXL-2014/7
_audit_update_record
;
2017-01-05 deposited with the CCDC.
2017-01-11 downloaded from the CCDC.
;
_cell_angle_alpha 90
_cell_angle_beta 90
_cell_angle_gamma 90
_cell_formula_units_Z 4
_cell_length_a 11.355(3)
_cell_length_b 13.612(3)
_cell_length_c 16.835(4)
_cell_measurement_reflns_used 2355
_cell_measurement_temperature 100(2)
_cell_measurement_theta_max 67.97
_cell_measurement_theta_min 4.18
_cell_volume 2602.1(11)
_computing_cell_refinement 'Bruker SAINT'
_computing_data_collection 'Bruker APEX2'
_computing_data_reduction 'Bruker SAINT'
_computing_molecular_graphics 'Bruker SHELXTL'
_computing_publication_material 'Bruker SHELXTL'
_computing_structure_refinement 'SHELXL-2014/7 (Sheldrick, 2014)'
_computing_structure_solution 'SHELXS-97 (Sheldrick 2008)'
_diffrn_ambient_temperature 100(2)
_diffrn_measured_fraction_theta_full 0.981
_diffrn_measured_fraction_theta_max 0.980
_diffrn_measurement_device_type 'Bruker APEX-II CCD'
_diffrn_measurement_method '\f and \w scans'
_diffrn_radiation_type CuK\a
_diffrn_radiation_wavelength 1.54178
_diffrn_reflns_av_R_equivalents 0.0482
_diffrn_reflns_av_unetI/netI 0.0603
_diffrn_reflns_Laue_measured_fraction_full 0.981
_diffrn_reflns_Laue_measured_fraction_max 0.980
_diffrn_reflns_limit_h_max 13
_diffrn_reflns_limit_h_min -13
_diffrn_reflns_limit_k_max 16
_diffrn_reflns_limit_k_min -13
_diffrn_reflns_limit_l_max 20
_diffrn_reflns_limit_l_min -19
_diffrn_reflns_number 11896
_diffrn_reflns_point_group_measured_fraction_full 0.962
_diffrn_reflns_point_group_measured_fraction_max 0.961
_diffrn_reflns_theta_full 68.250
_diffrn_reflns_theta_max 68.339
_diffrn_reflns_theta_min 4.177
_diffrn_source 'sealed-tube microsource X-ray generator'
_exptl_absorpt_coefficient_mu 1.480
_exptl_absorpt_correction_T_max 0.971
_exptl_absorpt_correction_T_min 0.778
_exptl_absorpt_correction_type multi-scan
_exptl_absorpt_process_details
; 
(SADABS; Sheldrick, 2003) 
;
_exptl_crystal_colour colourless
_exptl_crystal_density_diffrn 1.351
_exptl_crystal_description plate
_exptl_crystal_F_000 1112
_exptl_crystal_recrystallization_method 'Re-crystallisation from solvent: dichloromethane and methanol'
_exptl_crystal_size_max 0.120
_exptl_crystal_size_mid 0.100
_exptl_crystal_size_min 0.020
_refine_diff_density_max 0.243
_refine_diff_density_min -0.289
_refine_diff_density_rms 0.048
_refine_ls_abs_structure_details
; 
 Flack x determined using 1389 quotients [(I+)-(I-)]/[(I+)+(I-)] 
 (Parsons, Flack and Wagner, Acta Cryst. B69 (2013) 249-259). 
;
_refine_ls_abs_structure_Flack -0.02(2)
_refine_ls_extinction_method none
_refine_ls_goodness_of_fit_ref 1.008
_refine_ls_hydrogen_treatment mixed
_refine_ls_matrix_type full
_refine_ls_number_parameters 336
_refine_ls_number_reflns 4596
_refine_ls_number_restraints 0
_refine_ls_restrained_S_all 1.008
_refine_ls_R_factor_all 0.0575
_refine_ls_R_factor_gt 0.0435
_refine_ls_shift/su_max 0.000
_refine_ls_shift/su_mean 0.000
_refine_ls_structure_factor_coef Fsqd
_refine_ls_weighting_details 'w=1/[\s^2^(Fo^2^)+(0.0575P)^2^] where P=(Fo^2^+2Fc^2^)/3'
_refine_ls_weighting_scheme calc
_refine_ls_wR_factor_gt 0.1022
_refine_ls_wR_factor_ref 0.1095
_reflns_Friedel_coverage 0.731
_reflns_Friedel_fraction_full 0.938
_reflns_Friedel_fraction_max 0.935
_reflns_number_gt 3860
_reflns_number_total 4596
_reflns_threshold_expression 'I > 2\s(I)'
_cod_data_source_file c6sc05081f2.cif
_cod_data_source_block mdl086
_cod_depositor_comments
;Adding full bibliography for 1545090--1545091.cif.

The following automatic conversions were performed:

'_atom_sites_solution_secondary' value 'diffmap' was changed to
'difmap'.

Automatic conversion script
Id: cif_fix_values 6452 2018-10-05 10:23:21Z andrius 
;
_cod_original_cell_volume 2602.1(10)
_cod_database_code 1545090
_shelx_shelxl_version_number 2014/7
_shelx_space_group_comment
; 
The symmetry employed for this shelxl refinement is uniquely defined 
by the following loop, which should always be used as a source of 
symmetry information in preference to the above space-group names. 
They are only intended as comments. 
;
_shelx_estimated_absorpt_t_min 0.842
_shelx_estimated_absorpt_t_max 0.971

loop_
_space_group_symop_operation_xyz
'x, y, z'
'-x+1/2, -y, z+1/2'
'-x, y+1/2, -z+1/2'
'x+1/2, -y+1/2, -z'

loop_
_atom_site_label
_atom_site_type_symbol
_atom_site_fract_x
_atom_site_fract_y
_atom_site_fract_z
_atom_site_U_iso_or_equiv
_atom_site_adp_type
_atom_site_occupancy
_atom_site_site_symmetry_order
_atom_site_calc_flag
_atom_site_refinement_flags_posn
_atom_site_refinement_flags_adp
N1 N 0.3848(3) 0.6741(2) 1.0493(2) 0.0265(7) Uani 1 1 d . .
C2 C 0.3407(4) 0.7589(3) 1.0149(2) 0.0289(9) Uani 1 1 d . .
O2 O 0.2874(3) 0.7593(2) 0.95263(17) 0.0358(7) Uani 1 1 d . .
N3 N 0.3624(3) 0.8438(3) 1.0575(2) 0.0271(7) Uani 1 1 d . .
H3A H 0.339(4) 0.900(4) 1.041(3) 0.032 Uiso 1 1 d . U
C4 C 0.4198(4) 0.8513(3) 1.1295(3) 0.0264(9) Uani 1 1 d . .
O4 O 0.4325(3) 0.9324(2) 1.16150(18) 0.0313(7) Uani 1 1 d . .
C5 C 0.4599(4) 0.7599(3) 1.1610(3) 0.0319(9) Uani 1 1 d . .
H5A H 0.5001 0.7585 1.2105 0.038 Uiso 1 1 calc R U
C6 C 0.4412(4) 0.6759(3) 1.1213(3) 0.0304(9) Uani 1 1 d . .
H6A H 0.4679 0.6159 1.1436 0.037 Uiso 1 1 calc R U
O1' O 0.3469(3) 0.5054(2) 1.06325(17) 0.0294(6) Uani 1 1 d . .
C1' C 0.3674(4) 0.5801(3) 1.0073(3) 0.0286(9) Uani 1 1 d . .
H1'A H 0.2970 0.5859 0.9720 0.034 Uiso 1 1 calc R U
C2' C 0.4747(4) 0.5488(3) 0.9565(3) 0.0279(9) Uani 1 1 d . .
F2' F 0.4271(2) 0.49307(18) 0.89414(14) 0.0325(6) Uani 1 1 d . .
C6' C 0.5484(4) 0.6304(3) 0.9226(3) 0.0321(10) Uani 1 1 d . .
H6'A H 0.5831 0.6686 0.9660 0.048 Uiso 1 1 calc R U
H6'B H 0.4988 0.6732 0.8899 0.048 Uiso 1 1 calc R U
H6'C H 0.6113 0.6024 0.8897 0.048 Uiso 1 1 calc R U
C3' C 0.5360(4) 0.4765(3) 1.0121(2) 0.0260(9) Uani 1 1 d . .
H3'A H 0.5898 0.5120 1.0494 0.031 Uiso 1 1 calc R U
O3' O 0.5973(2) 0.3996(2) 0.97222(18) 0.0295(7) Uani 1 1 d . .
C4' C 0.4344(4) 0.4293(3) 1.0574(2) 0.0261(9) Uani 1 1 d . .
H4'A H 0.4020 0.3737 1.0253 0.031 Uiso 1 1 calc R U
O5' O 0.5182(3) 0.4695(2) 1.18224(18) 0.0377(8) Uani 1 1 d . .
H5' H 0.5326 0.4509 1.2288 0.057 Uiso 1 1 calc R U
C5' C 0.4650(4) 0.3924(3) 1.1397(3) 0.0313(9) Uani 1 1 d . .
H5'A H 0.3928 0.3703 1.1674 0.038 Uiso 1 1 calc R U
H5'B H 0.5198 0.3360 1.1359 0.038 Uiso 1 1 calc R U
P1 P 0.73472(9) 0.40255(7) 0.95448(6) 0.0259(2) Uani 1 1 d . .
O1A O 0.8021(3) 0.4711(2) 1.00415(17) 0.0299(7) Uani 1 1 d . .
O2A O 0.7644(3) 0.28887(19) 0.96582(17) 0.0308(6) Uani 1 1 d . .
C1A C 0.7273(4) 0.2389(3) 1.0355(3) 0.0316(9) Uani 1 1 d . .
C2A C 0.7805(5) 0.2589(4) 1.1073(3) 0.0448(12) Uani 1 1 d . .
H2AA H 0.8392 0.3084 1.1117 0.054 Uiso 1 1 calc R U
C3A C 0.7456(6) 0.2048(4) 1.1730(3) 0.0552(14) Uani 1 1 d . .
H3AA H 0.7808 0.2172 1.2231 0.066 Uiso 1 1 calc R U
C4A C 0.6607(6) 0.1333(4) 1.1665(3) 0.0535(15) Uani 1 1 d . .
H4AA H 0.6385 0.0962 1.2119 0.064 Uiso 1 1 calc R U
C5A C 0.6076(5) 0.1153(4) 1.0943(4) 0.0505(14) Uani 1 1 d . .
H5AA H 0.5486 0.0661 1.0899 0.061 Uiso 1 1 calc R U
C6A C 0.6408(5) 0.1693(3) 1.0283(3) 0.0398(11) Uani 1 1 d . .
H6AA H 0.6040 0.1582 0.9785 0.048 Uiso 1 1 calc R U
N7A N 0.7519(3) 0.4221(3) 0.8611(2) 0.0309(8) Uani 1 1 d . .
H7AA H 0.806(5) 0.471(4) 0.849(3) 0.037 Uiso 1 1 d . U
C8A C 0.6818(4) 0.3785(3) 0.7977(3) 0.0322(10) Uani 1 1 d . .
H8AA H 0.6195 0.3360 0.8218 0.039 Uiso 1 1 calc R U
C9A C 0.7571(5) 0.3165(4) 0.7422(3) 0.0445(12) Uani 1 1 d . .
H9AA H 0.7069 0.2861 0.7018 0.067 Uiso 1 1 calc R U
H9AB H 0.7971 0.2651 0.7728 0.067 Uiso 1 1 calc R U
H9AC H 0.8159 0.3584 0.7163 0.067 Uiso 1 1 calc R U
C10A C 0.6227(4) 0.4602(3) 0.7493(3) 0.0317(9) Uani 1 1 d . .
O11A O 0.6556(3) 0.5433(2) 0.74653(19) 0.0364(7) Uani 1 1 d . .
O12A O 0.5336(3) 0.4220(2) 0.70806(18) 0.0335(7) Uani 1 1 d . .
C13A C 0.4752(4) 0.4865(3) 0.6511(3) 0.0361(10) Uani 1 1 d . .
H13A H 0.5351 0.5285 0.6239 0.043 Uiso 1 1 calc R U
C14A C 0.3871(5) 0.5517(4) 0.6948(3) 0.0456(13) Uani 1 1 d . .
H14A H 0.3416 0.5898 0.6562 0.068 Uiso 1 1 calc R U
H14B H 0.4296 0.5965 0.7302 0.068 Uiso 1 1 calc R U
H14C H 0.3337 0.5106 0.7262 0.068 Uiso 1 1 calc R U
C15A C 0.4189(4) 0.4188(4) 0.5917(3) 0.0395(11) Uani 1 1 d . .
H15A H 0.3829 0.4577 0.5491 0.059 Uiso 1 1 calc R U
H15B H 0.3582 0.3794 0.6181 0.059 Uiso 1 1 calc R U
H15C H 0.4789 0.3753 0.5691 0.059 Uiso 1 1 calc R U

loop_
_atom_site_aniso_label
_atom_site_aniso_U_11
_atom_site_aniso_U_22
_atom_site_aniso_U_33
_atom_site_aniso_U_23
_atom_site_aniso_U_13
_atom_site_aniso_U_12
N1 0.0282(16) 0.0287(17) 0.0225(18) -0.0025(15) -0.0019(15) 0.0035(13)
C2 0.031(2) 0.034(2) 0.022(2) 0.0008(18) 0.0012(17) 0.0017(19)
O2 0.0457(17) 0.0332(15) 0.0285(16) 0.0010(14) -0.0120(14) 0.0071(14)
N3 0.0321(18) 0.0238(16) 0.0253(19) 0.0025(15) -0.0013(15) 0.0040(13)
C4 0.028(2) 0.027(2) 0.024(2) 0.0000(17) 0.0008(16) 0.0007(16)
O4 0.0392(17) 0.0279(15) 0.0270(16) -0.0021(13) -0.0050(13) 0.0020(12)
C5 0.036(2) 0.033(2) 0.026(2) -0.0035(19) -0.0083(19) 0.0058(19)
C6 0.036(2) 0.030(2) 0.025(2) 0.0054(19) -0.0030(18) 0.0050(18)
O1' 0.0299(15) 0.0272(13) 0.0312(16) 0.0008(12) 0.0022(13) -0.0022(12)
C1' 0.031(2) 0.029(2) 0.026(2) 0.0000(18) 0.0011(18) 0.0006(17)
C2' 0.033(2) 0.0251(18) 0.026(2) -0.0058(18) 0.0012(19) -0.0012(16)
F2' 0.0413(13) 0.0333(12) 0.0231(13) -0.0042(10) -0.0057(11) 0.0032(11)
C6' 0.038(2) 0.028(2) 0.030(2) 0.0029(18) 0.0061(19) 0.0031(18)
C3' 0.030(2) 0.0239(18) 0.024(2) -0.0022(16) 0.0035(17) -0.0024(16)
O3' 0.0271(14) 0.0253(13) 0.0362(17) -0.0033(13) 0.0032(12) -0.0005(11)
C4' 0.029(2) 0.0229(18) 0.027(2) -0.0019(17) 0.0022(17) -0.0005(15)
O5' 0.061(2) 0.0292(14) 0.0231(16) 0.0040(13) -0.0075(16) 0.0006(15)
C5' 0.036(2) 0.0276(19) 0.030(2) 0.0036(18) 0.0005(19) -0.0001(18)
P1 0.0273(5) 0.0250(4) 0.0255(5) 0.0024(4) 0.0012(4) -0.0001(4)
O1A 0.0351(17) 0.0258(14) 0.0288(16) 0.0029(12) 0.0020(13) -0.0034(11)
O2A 0.0365(15) 0.0275(13) 0.0285(16) 0.0049(12) 0.0048(14) 0.0030(12)
C1A 0.036(2) 0.0251(17) 0.034(2) 0.0072(18) 0.0084(19) 0.0086(17)
C2A 0.044(3) 0.049(3) 0.042(3) 0.010(2) -0.002(2) -0.004(2)
C3A 0.065(4) 0.060(3) 0.041(3) 0.013(2) 0.000(3) 0.003(3)
C4A 0.069(4) 0.040(3) 0.051(3) 0.020(3) 0.021(3) 0.010(3)
C5A 0.061(3) 0.030(2) 0.060(4) 0.000(3) 0.021(3) -0.002(2)
C6A 0.053(3) 0.028(2) 0.038(3) -0.005(2) 0.009(2) -0.005(2)
N7A 0.0303(19) 0.0334(18) 0.0290(19) 0.0027(15) 0.0000(16) -0.0060(16)
C8A 0.035(2) 0.036(2) 0.026(2) 0.0013(19) -0.0026(18) -0.0031(19)
C9A 0.054(3) 0.044(2) 0.036(3) -0.001(2) -0.006(2) 0.019(2)
C10A 0.034(2) 0.038(2) 0.023(2) -0.001(2) 0.0053(19) 0.0032(19)
O11A 0.0397(17) 0.0341(16) 0.0354(17) 0.0035(15) -0.0011(15) -0.0007(14)
O12A 0.0319(16) 0.0369(16) 0.0317(16) 0.0039(14) -0.0048(13) -0.0014(13)
C13A 0.039(2) 0.035(2) 0.034(2) 0.002(2) -0.002(2) 0.004(2)
C14A 0.047(3) 0.051(3) 0.039(3) 0.000(2) -0.005(2) 0.014(2)
C15A 0.036(2) 0.043(3) 0.040(3) -0.002(2) -0.003(2) 0.007(2)

loop_
_atom_type_symbol
_atom_type_description
_atom_type_scat_dispersion_real
_atom_type_scat_dispersion_imag
_atom_type_scat_source
C C 0.0181 0.0091 'International Tables Vol C Tables 4.2.6.8 and 6.1.1.4'
H H 0.0000 0.0000 'International Tables Vol C Tables 4.2.6.8 and 6.1.1.4'
N N 0.0311 0.0180 'International Tables Vol C Tables 4.2.6.8 and 6.1.1.4'
O O 0.0492 0.0322 'International Tables Vol C Tables 4.2.6.8 and 6.1.1.4'
F F 0.0727 0.0534 'International Tables Vol C Tables 4.2.6.8 and 6.1.1.4'
P P 0.2955 0.4335 'International Tables Vol C Tables 4.2.6.8 and 6.1.1.4'

loop_
_geom_angle_atom_site_label_1
_geom_angle_atom_site_label_2
_geom_angle_atom_site_label_3
_geom_angle
C6 N1 C2 121.6(4)
C6 N1 C1' 120.1(3)
C2 N1 C1' 118.2(3)
O2 C2 N3 122.3(4)
O2 C2 N1 123.2(4)
N3 C2 N1 114.5(4)
C4 N3 C2 127.0(4)
C4 N3 H3A 112(3)
C2 N3 H3A 121(3)
O4 C4 N3 120.3(4)
O4 C4 C5 125.3(4)
N3 C4 C5 114.4(4)
C6 C5 C4 120.4(4)
C6 C5 H5A 119.8
C4 C5 H5A 119.8
C5 C6 N1 122.0(4)
C5 C6 H6A 119.0
N1 C6 H6A 119.0
C1' O1' C4' 111.1(3)
O1' C1' N1 109.1(3)
O1' C1' C2' 107.6(3)
N1 C1' C2' 113.5(3)
O1' C1' H1'A 108.8
N1 C1' H1'A 108.8
C2' C1' H1'A 108.8
F2' C2' C6' 109.2(4)
F2' C2' C3' 106.6(3)
C6' C2' C3' 117.1(4)
F2' C2' C1' 105.0(3)
C6' C2' C1' 116.4(3)
C3' C2' C1' 101.4(3)
C2' C6' H6'A 109.5
C2' C6' H6'B 109.5
H6'A C6' H6'B 109.5
C2' C6' H6'C 109.5
H6'A C6' H6'C 109.5
H6'B C6' H6'C 109.5
O3' C3' C4' 107.2(3)
O3' C3' C2' 114.0(3)
C4' C3' C2' 103.5(3)
O3' C3' H3'A 110.6
C4' C3' H3'A 110.6
C2' C3' H3'A 110.6
C3' O3' P1 123.4(3)
O1' C4' C5' 109.6(3)
O1' C4' C3' 104.6(3)
C5' C4' C3' 115.1(4)
O1' C4' H4'A 109.1
C5' C4' H4'A 109.1
C3' C4' H4'A 109.1
C5' O5' H5' 109.5
O5' C5' C4' 108.5(3)
O5' C5' H5'A 110.0
C4' C5' H5'A 110.0
O5' C5' H5'B 110.0
C4' C5' H5'B 110.0
H5'A C5' H5'B 108.4
O1A P1 O3' 114.86(17)
O1A P1 O2A 115.98(17)
O3' P1 O2A 99.25(16)
O1A P1 N7A 112.91(18)
O3' P1 N7A 107.88(18)
O2A P1 N7A 104.61(17)
C1A O2A P1 120.1(2)
C6A C1A C2A 121.9(4)
C6A C1A O2A 118.1(4)
C2A C1A O2A 120.0(4)
C1A C2A C3A 117.9(5)
C1A C2A H2AA 121.0
C3A C2A H2AA 121.0
C4A C3A C2A 120.9(6)
C4A C3A H3AA 119.5
C2A C3A H3AA 119.5
C3A C4A C5A 120.2(5)
C3A C4A H4AA 119.9
C5A C4A H4AA 119.9
C4A C5A C6A 119.6(5)
C4A C5A H5AA 120.2
C6A C5A H5AA 120.2
C1A C6A C5A 119.4(5)
C1A C6A H6AA 120.3
C5A C6A H6AA 120.3
C8A N7A P1 125.6(3)
C8A N7A H7AA 120(3)
P1 N7A H7AA 114(3)
N7A C8A C9A 111.6(4)
N7A C8A C10A 109.4(4)
C9A C8A C10A 108.8(4)
N7A C8A H8AA 109.0
C9A C8A H8AA 109.0
C10A C8A H8AA 109.0
C8A C9A H9AA 109.5
C8A C9A H9AB 109.5
H9AA C9A H9AB 109.5
C8A C9A H9AC 109.5
H9AA C9A H9AC 109.5
H9AB C9A H9AC 109.5
O11A C10A O12A 125.9(4)
O11A C10A C8A 124.9(4)
O12A C10A C8A 109.1(4)
C10A O12A C13A 116.9(3)
O12A C13A C15A 105.2(4)
O12A C13A C14A 109.3(4)
C15A C13A C14A 113.5(4)
O12A C13A H13A 109.6
C15A C13A H13A 109.6
C14A C13A H13A 109.6
C13A C14A H14A 109.5
C13A C14A H14B 109.5
H14A C14A H14B 109.5
C13A C14A H14C 109.5
H14A C14A H14C 109.5
H14B C14A H14C 109.5
C13A C15A H15A 109.5
C13A C15A H15B 109.5
H15A C15A H15B 109.5
C13A C15A H15C 109.5
H15A C15A H15C 109.5
H15B C15A H15C 109.5

loop_
_geom_bond_atom_site_label_1
_geom_bond_atom_site_label_2
_geom_bond_distance
N1 C6 1.370(5)
N1 C2 1.386(5)
N1 C1' 1.476(5)
C2 O2 1.210(5)
C2 N3 1.382(6)
N3 C4 1.380(6)
N3 H3A 0.85(5)
C4 O4 1.237(5)
C4 C5 1.428(6)
C5 C6 1.342(6)
C5 H5A 0.9500
C6 H6A 0.9500
O1' C1' 1.405(5)
O1' C4' 1.440(5)
C1' C2' 1.548(6)
C1' H1'A 1.0000
C2' F2' 1.403(5)
C2' C6' 1.503(6)
C2' C3' 1.526(6)
C6' H6'A 0.9800
C6' H6'B 0.9800
C6' H6'C 0.9800
C3' O3' 1.425(5)
C3' C4' 1.525(5)
C3' H3'A 1.0000
O3' P1 1.589(3)
C4' C5' 1.514(6)
C4' H4'A 1.0000
O5' C5' 1.408(5)
O5' H5' 0.8400
C5' H5'A 0.9900
C5' H5'B 0.9900
P1 O1A 1.467(3)
P1 O2A 1.595(3)
P1 N7A 1.607(4)
O2A C1A 1.420(5)
C1A C6A 1.370(6)
C1A C2A 1.378(7)
C2A C3A 1.386(7)
C2A H2AA 0.9500
C3A C4A 1.374(9)
C3A H3AA 0.9500
C4A C5A 1.378(8)
C4A H4AA 0.9500
C5A C6A 1.385(7)
C5A H5AA 0.9500
C6A H6AA 0.9500
N7A C8A 1.456(6)
N7A H7AA 0.93(5)
C8A C9A 1.523(6)
C8A C10A 1.533(6)
C8A H8AA 1.0000
C9A H9AA 0.9800
C9A H9AB 0.9800
C9A H9AC 0.9800
C10A O11A 1.193(6)
C10A O12A 1.333(5)
O12A C13A 1.460(5)
C13A C15A 1.502(6)
C13A C14A 1.526(7)
C13A H13A 1.0000
C14A H14A 0.9800
C14A H14B 0.9800
C14A H14C 0.9800
C15A H15A 0.9800
C15A H15B 0.9800
C15A H15C 0.9800

loop_
_geom_hbond_atom_site_label_D
_geom_hbond_atom_site_label_H
_geom_hbond_atom_site_label_A
_geom_hbond_distance_DH
_geom_hbond_distance_HA
_geom_hbond_distance_DA
_geom_hbond_angle_DHA
_geom_hbond_site_symmetry_A
N3 H3A O1A 0.85(5) 1.96(5) 2.810(4) 174(5) 4_467
O5' H5' O4 0.84 1.91 2.737(4) 170.0 3_647
N7A H7AA O4 0.93(5) 1.96(5) 2.876(5) 171(5) 4_567

loop_
_geom_torsion_atom_site_label_1
_geom_torsion_atom_site_label_2
_geom_torsion_atom_site_label_3
_geom_torsion_atom_site_label_4
_geom_torsion
C6 N1 C2 O2 -177.7(4)
C1' N1 C2 O2 1.0(6)
C6 N1 C2 N3 2.3(6)
C1' N1 C2 N3 -179.0(4)
O2 C2 N3 C4 178.6(4)
N1 C2 N3 C4 -1.4(6)
C2 N3 C4 O4 -179.5(4)
C2 N3 C4 C5 0.2(6)
O4 C4 C5 C6 179.9(5)
N3 C4 C5 C6 0.2(6)
C4 C5 C6 N1 0.7(7)
C2 N1 C6 C5 -2.0(7)
C1' N1 C6 C5 179.3(4)
C4' O1' C1' N1 -120.5(3)
C4' O1' C1' C2' 3.0(4)
C6 N1 C1' O1' 35.3(5)
C2 N1 C1' O1' -143.4(4)
C6 N1 C1' C2' -84.6(5)
C2 N1 C1' C2' 96.7(4)
O1' C1' C2' F2' 88.0(4)
N1 C1' C2' F2' -151.1(3)
O1' C1' C2' C6' -151.0(4)
N1 C1' C2' C6' -30.2(5)
O1' C1' C2' C3' -22.8(4)
N1 C1' C2' C3' 98.0(4)
F2' C2' C3' O3' 39.2(4)
C6' C2' C3' O3' -83.4(4)
C1' C2' C3' O3' 148.9(3)
F2' C2' C3' C4' -76.8(4)
C6' C2' C3' C4' 160.5(4)
C1' C2' C3' C4' 32.8(4)
C4' C3' O3' P1 -149.1(3)
C2' C3' O3' P1 97.0(4)
C1' O1' C4' C5' 142.2(3)
C1' O1' C4' C3' 18.3(4)
O3' C3' C4' O1' -153.0(3)
C2' C3' C4' O1' -32.2(4)
O3' C3' C4' C5' 86.7(4)
C2' C3' C4' C5' -152.5(3)
O1' C4' C5' O5' -64.7(4)
C3' C4' C5' O5' 52.8(5)
C3' O3' P1 O1A 20.1(4)
C3' O3' P1 O2A 144.5(3)
C3' O3' P1 N7A -106.8(3)
O1A P1 O2A C1A 72.7(4)
O3' P1 O2A C1A -50.9(3)
N7A P1 O2A C1A -162.2(3)
P1 O2A C1A C6A 110.9(4)
P1 O2A C1A C2A -70.9(5)
C6A C1A C2A C3A 1.3(8)
O2A C1A C2A C3A -176.7(4)
C1A C2A C3A C4A 0.0(8)
C2A C3A C4A C5A -0.9(9)
C3A C4A C5A C6A 0.4(9)
C2A C1A C6A C5A -1.9(7)
O2A C1A C6A C5A 176.3(4)
C4A C5A C6A C1A 1.0(8)
O1A P1 N7A C8A -168.6(3)
O3' P1 N7A C8A -40.5(4)
O2A P1 N7A C8A 64.4(4)
P1 N7A C8A C9A -118.7(4)
P1 N7A C8A C10A 120.9(4)
N7A C8A C10A O11A 21.6(6)
C9A C8A C10A O11A -100.5(5)
N7A C8A C10A O12A -161.7(3)
C9A C8A C10A O12A 76.1(5)
O11A C10A O12A C13A 3.6(7)
C8A C10A O12A C13A -173.0(4)
C10A O12A C13A C15A 156.7(4)
C10A O12A C13A C14A -81.1(5)
